data_1568419
loop_
_publ_author_name
'Bhattacharya, Biswajit'
'Michalchuk, Adam A. L.'
'Silbernagl, Dorothee'
'Yasuda, Nobuhiro'
'Feiler, Torvid'
'Sturm, Heinz'
'Emmerling, Franziska'

_publ_section_title
;
 An atomistic mechanism for elasto-plastic bending in molecular crystals.
;
_journal_issue 13
_journal_name_full 'Chemical science'
_journal_page_first 3441
_journal_page_last 3450
_journal_paper_doi 10.1039/d2sc06470g
_journal_volume 14
_journal_year 2023
_chemical_formula_moiety 'C13 H10 Cl2 N2 O'
_chemical_formula_sum 'C13 H10 Cl2 N2 O'
_chemical_formula_weight 281.13
_space_group_crystal_system monoclinic
_space_group_IT_number 13
_space_group_name_Hall '-P 2yc'
_space_group_name_H-M_alt 'P 1 2/c 1'
_atom_sites_solution_hydrogens geom
_atom_sites_solution_primary dual
_audit_creation_date 2020-07-08
_audit_creation_method
;
Olex2 1.3
(compiled Nov 21 2019 18:26:39 for OlexSys, GUI svn.r6003)
;
_audit_update_record
;
2021-12-28 deposited with the CCDC.	2023-02-13 downloaded from the CCDC.
;
_cell_angle_alpha 90
_cell_angle_beta 102.088(5)
_cell_angle_gamma 90
_cell_formula_units_Z 4
_cell_length_a 14.5261(17)
_cell_length_b 4.3104(5)
_cell_length_c 20.361(2)
_cell_measurement_reflns_used 980
_cell_measurement_temperature 300.91
_cell_measurement_theta_max 26.76
_cell_measurement_theta_min 1.43
_cell_volume 1246.6(2)
_computing_molecular_graphics 'Olex2 1.3 (Dolomanov et al., 2009)'
_computing_publication_material 'Olex2 1.3 (Dolomanov et al., 2009)'
_computing_structure_refinement 'SHELXL 2018/3 (Sheldrick, 2015)'
_computing_structure_solution 'SHELXT 2018/2 (Sheldrick, 2018)'
_diffrn_ambient_temperature 300.91
_diffrn_measured_fraction_theta_full 1.000
_diffrn_measured_fraction_theta_max 0.997
_diffrn_measurement_device_type 'Bruker D8 Venture'
_diffrn_measurement_method '\w scans'
_diffrn_radiation_type MoK\a
_diffrn_radiation_wavelength 0.71073
_diffrn_reflns_av_R_equivalents 0.0369
_diffrn_reflns_av_unetI/netI 0.0270
_diffrn_reflns_Laue_measured_fraction_full 1.000
_diffrn_reflns_Laue_measured_fraction_max 0.997
_diffrn_reflns_limit_h_max 18
_diffrn_reflns_limit_h_min -18
_diffrn_reflns_limit_k_max 5
_diffrn_reflns_limit_k_min -5
_diffrn_reflns_limit_l_max 25
_diffrn_reflns_limit_l_min -25
_diffrn_reflns_number 13090
_diffrn_reflns_point_group_measured_fraction_full 1.000
_diffrn_reflns_point_group_measured_fraction_max 0.997
_diffrn_reflns_theta_full 25.242
_diffrn_reflns_theta_max 26.755
_diffrn_reflns_theta_min 1.434
_diffrn_source 'fine-focus sealed tube'
_exptl_absorpt_coefficient_mu 0.508
_exptl_absorpt_correction_T_max 0.968
_exptl_absorpt_correction_T_min 0.869
_exptl_absorpt_correction_type multi-scan
_exptl_absorpt_process_details
;
'XPREP' - A PROGRAM DATA PREPARATION & RECIPROCAL 
SPACE EXPLORATION,
Bruker Analytical X-ray Systems, 1997
;
_exptl_crystal_colour Orange
_exptl_crystal_density_diffrn 1.498
_exptl_crystal_description Neddle
_exptl_crystal_F_000 576
_exptl_crystal_size_max 0.5
_exptl_crystal_size_mid 0.2
_exptl_crystal_size_min 0.1
_refine_diff_density_max 0.214
_refine_diff_density_min -0.348
_refine_diff_density_rms 0.059
_refine_ls_extinction_method none
_refine_ls_goodness_of_fit_ref 1.020
_refine_ls_hydrogen_treatment constr
_refine_ls_matrix_type full
_refine_ls_number_parameters 165
_refine_ls_number_reflns 2668
_refine_ls_number_restraints 0
_refine_ls_restrained_S_all 1.020
_refine_ls_R_factor_all 0.0605
_refine_ls_R_factor_gt 0.0392
_refine_ls_shift/su_max 0.001
_refine_ls_shift/su_mean 0.000
_refine_ls_structure_factor_coef Fsqd
_refine_ls_weighting_details 'w=1/[\s^2^(Fo^2^)+(0.1000P)^2^] where P=(Fo^2^+2Fc^2^)/3'
_refine_ls_weighting_scheme calc
_refine_ls_wR_factor_gt 0.1197
_refine_ls_wR_factor_ref 0.1443
_reflns_Friedel_coverage 0.000
_reflns_number_gt 1986
_reflns_number_total 2668
_reflns_threshold_expression 'I > 2\s(I)'
_cod_data_source_file d2sc06470g7.cif
_cod_data_source_block BB8
_cod_depositor_comments 'Adding full bibliography for 1568419--1568420.cif.'
_cod_original_cell_volume 1246.6(3)
_cod_database_code 1568419
_shelx_shelxl_version_number 2018/3
_shelx_space_group_comment
;
The symmetry employed for this shelxl refinement is uniquely defined
by the following loop, which should always be used as a source of
symmetry information in preference to the above space-group names.
They are only intended as comments.
;
_olex2_refinement_description
;
1. Fixed Uiso
 At 1.2 times of:
  All C(H) groups
 At 1.5 times of:
  All C(H,H,H) groups, All O(H) groups
2.a Aromatic/amide H refined with riding coordinates:
 C3(H3), C5(H5), C7(H7), C9(H9), C10(H10), C11(H11)
2.b Idealised Me refined as rotating group:
 C13(H13A,H13B,H13C)
2.c Idealised tetrahedral OH refined as rotating group:
 O1(H1)
;
_olex2_submission_special_instructions 'No special instructions were received'

loop_
_space_group_symop_operation_xyz
'x, y, z'
'-x, y, -z+1/2'
'-x, -y, -z'
'x, -y, z-1/2'

loop_
_atom_site_label
_atom_site_type_symbol
_atom_site_fract_x
_atom_site_fract_y
_atom_site_fract_z
_atom_site_U_iso_or_equiv
_atom_site_adp_type
_atom_site_occupancy
_atom_site_site_symmetry_order
_atom_site_calc_flag
_atom_site_refinement_flags_posn
_atom_site_refinement_flags_adp
_atom_site_refinement_flags_occupancy
_atom_site_disorder_assembly
_atom_site_disorder_group
Cl1 Cl 0.09181(4) 0.90157(17) 0.31696(3) 0.0591(2) Uani 1 1 d . . . . .
Cl2 Cl 0.46853(4) 0.95655(17) 0.39324(3) 0.0632(2) Uani 1 1 d . . . . .
O1 O 0.10446(10) 0.5120(4) 0.43536(8) 0.0489(4) Uani 1 1 d . . . . .
H1 H 0.111597 0.401719 0.468859 0.073 Uiso 1 1 calc R U . . .
N1 N 0.19470(11) 0.1956(4) 0.53596(8) 0.0390(4) Uani 1 1 d . . . . .
N2 N 0.27986(11) -0.1068(4) 0.62542(8) 0.0388(4) Uani 1 1 d . . . . .
C1 C 0.18795(13) 0.6073(5) 0.42640(10) 0.0357(4) Uani 1 1 d . . . . .
C2 C 0.19423(13) 0.7996(5) 0.37213(9) 0.0384(5) Uani 1 1 d . . . . .
C3 C 0.27893(14) 0.9059(5) 0.36174(10) 0.0420(5) Uani 1 1 d . . . . .
H3 H 0.281411 1.033924 0.325390 0.050 Uiso 1 1 calc R U . . .
C4 C 0.36111(14) 0.8196(5) 0.40632(11) 0.0422(5) Uani 1 1 d . . . . .
C5 C 0.35856(14) 0.6311(5) 0.45991(10) 0.0404(5) Uani 1 1 d . . . . .
H5 H 0.414232 0.577266 0.489392 0.048 Uiso 1 1 calc R U . . .
C6 C 0.27249(13) 0.5190(4) 0.47057(10) 0.0349(4) Uani 1 1 d . . . . .
C7 C 0.27170(14) 0.3111(5) 0.52544(10) 0.0380(4) Uani 1 1 d . . . . .
H7 H 0.328293 0.258849 0.554025 0.046 Uiso 1 1 calc R U . . .
C8 C 0.19641(14) -0.0141(5) 0.58968(10) 0.0367(4) Uani 1 1 d . . . . .
C9 C 0.11140(15) -0.1145(5) 0.60190(11) 0.0454(5) Uani 1 1 d . . . . .
H9 H 0.054822 -0.046217 0.575579 0.055 Uiso 1 1 calc R U . . .
C10 C 0.11250(15) -0.3176(6) 0.65385(12) 0.0501(6) Uani 1 1 d . . . . .
H10 H 0.056546 -0.390797 0.663452 0.060 Uiso 1 1 calc R U . . .
C11 C 0.19817(17) -0.4115(5) 0.69162(11) 0.0485(5) Uani 1 1 d . . . . .
H11 H 0.200510 -0.547319 0.727417 0.058 Uiso 1 1 calc R U . . .
C12 C 0.28039(14) -0.3028(5) 0.67606(10) 0.0410(5) Uani 1 1 d . . . . .
C13 C 0.37482(17) -0.4062(6) 0.71433(13) 0.0595(6) Uani 1 1 d . . . . .
H13A H 0.405927 -0.523056 0.685208 0.089 Uiso 1 1 calc R U . . .
H13B H 0.366984 -0.533892 0.751397 0.089 Uiso 1 1 calc R U . . .
H13C H 0.412133 -0.227934 0.730924 0.089 Uiso 1 1 calc R U . . .

loop_
_atom_site_aniso_label
_atom_site_aniso_U_11
_atom_site_aniso_U_22
_atom_site_aniso_U_33
_atom_site_aniso_U_23
_atom_site_aniso_U_13
_atom_site_aniso_U_12
Cl1 0.0409(3) 0.0856(5) 0.0460(4) 0.0133(3) -0.0021(2) 0.0117(3)
Cl2 0.0391(3) 0.0798(5) 0.0728(5) 0.0132(3) 0.0161(3) -0.0064(3)
O1 0.0307(8) 0.0660(11) 0.0475(9) 0.0055(7) 0.0021(6) -0.0030(7)
N1 0.0372(9) 0.0388(9) 0.0400(9) -0.0026(7) 0.0058(7) 0.0003(7)
N2 0.0344(9) 0.0411(9) 0.0403(9) -0.0026(7) 0.0064(7) -0.0010(7)
C1 0.0284(10) 0.0411(11) 0.0368(10) -0.0075(8) 0.0047(8) 0.0001(8)
C2 0.0333(10) 0.0455(11) 0.0335(10) -0.0046(8) 0.0009(8) 0.0056(8)
C3 0.0426(12) 0.0476(12) 0.0362(11) 0.0003(9) 0.0095(9) 0.0028(9)
C4 0.0316(10) 0.0476(12) 0.0479(12) -0.0030(9) 0.0097(9) -0.0006(9)
C5 0.0279(10) 0.0474(12) 0.0434(11) -0.0023(9) 0.0017(8) 0.0026(8)
C6 0.0316(10) 0.0355(10) 0.0364(10) -0.0044(8) 0.0045(8) 0.0022(7)
C7 0.0326(10) 0.0388(11) 0.0400(11) -0.0041(8) 0.0021(8) 0.0042(8)
C8 0.0354(10) 0.0352(10) 0.0387(10) -0.0052(8) 0.0059(8) -0.0011(8)
C9 0.0339(11) 0.0466(12) 0.0542(13) -0.0035(10) 0.0056(9) -0.0014(9)
C10 0.0395(12) 0.0526(14) 0.0613(14) -0.0003(11) 0.0177(10) -0.0066(10)
C11 0.0533(14) 0.0500(13) 0.0446(12) 0.0032(10) 0.0160(10) -0.0012(10)
C12 0.0413(11) 0.0422(11) 0.0376(11) -0.0029(9) 0.0038(9) -0.0002(9)
C13 0.0484(14) 0.0724(17) 0.0537(14) 0.0145(12) 0.0013(11) 0.0042(12)

loop_
_atom_type_symbol
_atom_type_description
_atom_type_scat_dispersion_real
_atom_type_scat_dispersion_imag
_atom_type_scat_source
C C 0.0033 0.0016 'International Tables Vol C Tables 4.2.6.8 and 6.1.1.4'
H H 0.0000 0.0000 'International Tables Vol C Tables 4.2.6.8 and 6.1.1.4'
Cl Cl 0.1484 0.1585 'International Tables Vol C Tables 4.2.6.8 and 6.1.1.4'
N N 0.0061 0.0033 'International Tables Vol C Tables 4.2.6.8 and 6.1.1.4'
O O 0.0106 0.0060 'International Tables Vol C Tables 4.2.6.8 and 6.1.1.4'

loop_
_geom_angle_atom_site_label_1
_geom_angle_atom_site_label_2
_geom_angle_atom_site_label_3
_geom_angle
_geom_angle_site_symmetry_1
_geom_angle_site_symmetry_3
_geom_angle_publ_flag
C1 O1 H1 109.5 . . ?
C7 N1 C8 120.14(17) . . ?
C12 N2 C8 117.93(17) . . ?
O1 C1 C2 120.25(17) . . ?
O1 C1 C6 121.72(18) . . ?
C2 C1 C6 118.03(17) . . ?
C1 C2 Cl1 118.41(15) . . ?
C3 C2 Cl1 119.64(16) . . ?
C3 C2 C1 121.95(18) . . ?
C2 C3 H3 120.5 . . ?
C2 C3 C4 119.05(19) . . ?
C4 C3 H3 120.5 . . ?
C3 C4 Cl2 118.95(16) . . ?
C5 C4 Cl2 119.92(16) . . ?
C5 C4 C3 121.13(18) . . ?
C4 C5 H5 119.9 . . ?
C4 C5 C6 120.23(18) . . ?
C6 C5 H5 119.9 . . ?
C1 C6 C7 121.07(17) . . ?
C5 C6 C1 119.59(19) . . ?
C5 C6 C7 119.33(18) . . ?
N1 C7 C6 121.47(18) . . ?
N1 C7 H7 119.3 . . ?
C6 C7 H7 119.3 . . ?
N2 C8 N1 118.59(17) . . ?
N2 C8 C9 123.5(2) . . ?
C9 C8 N1 117.93(18) . . ?
C8 C9 H9 120.9 . . ?
C10 C9 C8 118.3(2) . . ?
C10 C9 H9 120.9 . . ?
C9 C10 H10 120.6 . . ?
C9 C10 C11 118.75(19) . . ?
C11 C10 H10 120.6 . . ?
C10 C11 H11 120.1 . . ?
C10 C11 C12 119.7(2) . . ?
C12 C11 H11 120.1 . . ?
N2 C12 C11 121.87(19) . . ?
N2 C12 C13 116.62(18) . . ?
C11 C12 C13 121.5(2) . . ?
C12 C13 H13A 109.5 . . ?
C12 C13 H13B 109.5 . . ?
C12 C13 H13C 109.5 . . ?
H13A C13 H13B 109.5 . . ?
H13A C13 H13C 109.5 . . ?
H13B C13 H13C 109.5 . . ?

loop_
_geom_bond_atom_site_label_1
_geom_bond_atom_site_label_2
_geom_bond_distance
_geom_bond_site_symmetry_2
_geom_bond_publ_flag
Cl1 C2 1.723(2) . ?
Cl2 C4 1.740(2) . ?
O1 H1 0.8200 . ?
O1 C1 1.329(2) . ?
N1 C7 1.283(2) . ?
N1 C8 1.415(3) . ?
N2 C8 1.338(3) . ?
N2 C12 1.332(3) . ?
C1 C2 1.399(3) . ?
C1 C6 1.414(3) . ?
C2 C3 1.370(3) . ?
C3 H3 0.9300 . ?
C3 C4 1.390(3) . ?
C4 C5 1.367(3) . ?
C5 H5 0.9300 . ?
C5 C6 1.399(3) . ?
C6 C7 1.434(3) . ?
C7 H7 0.9300 . ?
C8 C9 1.380(3) . ?
C9 H9 0.9300 . ?
C9 C10 1.370(3) . ?
C10 H10 0.9300 . ?
C10 C11 1.379(3) . ?
C11 H11 0.9300 . ?
C11 C12 1.380(3) . ?
C12 C13 1.496(3) . ?
C13 H13A 0.9600 . ?
C13 H13B 0.9600 . ?
C13 H13C 0.9600 . ?

loop_
_geom_torsion_atom_site_label_1
_geom_torsion_atom_site_label_2
_geom_torsion_atom_site_label_3
_geom_torsion_atom_site_label_4
_geom_torsion
_geom_torsion_site_symmetry_1
_geom_torsion_site_symmetry_2
_geom_torsion_site_symmetry_3
_geom_torsion_site_symmetry_4
_geom_torsion_publ_flag
Cl1 C2 C3 C4 -179.44(16) . . . . ?
Cl2 C4 C5 C6 -179.71(16) . . . . ?
O1 C1 C2 Cl1 -1.3(3) . . . . ?
O1 C1 C2 C3 179.11(18) . . . . ?
O1 C1 C6 C5 -178.53(17) . . . . ?
O1 C1 C6 C7 2.8(3) . . . . ?
N1 C8 C9 C10 180.00(19) . . . . ?
N2 C8 C9 C10 0.7(3) . . . . ?
C1 C2 C3 C4 0.2(3) . . . . ?
C1 C6 C7 N1 0.7(3) . . . . ?
C2 C1 C6 C5 1.6(3) . . . . ?
C2 C1 C6 C7 -177.13(17) . . . . ?
C2 C3 C4 Cl2 -179.68(15) . . . . ?
C2 C3 C4 C5 0.1(3) . . . . ?
C3 C4 C5 C6 0.5(3) . . . . ?
C4 C5 C6 C1 -1.4(3) . . . . ?
C4 C5 C6 C7 177.37(18) . . . . ?
C5 C6 C7 N1 -177.98(18) . . . . ?
C6 C1 C2 Cl1 178.61(14) . . . . ?
C6 C1 C2 C3 -1.0(3) . . . . ?
C7 N1 C8 N2 -5.2(3) . . . . ?
C7 N1 C8 C9 175.43(19) . . . . ?
C8 N1 C7 C6 178.66(17) . . . . ?
C8 N2 C12 C11 0.5(3) . . . . ?
C8 N2 C12 C13 179.01(19) . . . . ?
C8 C9 C10 C11 0.2(3) . . . . ?
C9 C10 C11 C12 -0.7(3) . . . . ?
C10 C11 C12 N2 0.4(3) . . . . ?
C10 C11 C12 C13 -178.1(2) . . . . ?
C12 N2 C8 N1 179.64(17) . . . . ?
C12 N2 C8 C9 -1.0(3) . . . . ?
